data_4031957
loop_
_publ_author_name
'Quinodoz, Pierre'
'Drouillat, Bruno'
'Wright, Karen'
'Marrot, J\'er\^ome'
'Couty, Fran\,cois'

_publ_section_title
;
 N-Arylazetidines: Preparation through Anionic Ring Closure.
;
_journal_issue 7
_journal_name_full 'The Journal of organic chemistry'
_journal_page_first 2899
_journal_page_last 2910
_journal_paper_doi 10.1021/acs.joc.6b00169
_journal_volume 81
_journal_year 2016
_chemical_absolute_configuration rm
_chemical_formula_sum 'C17 H16 N2'
_chemical_formula_weight 248.32
_space_group_crystal_system orthorhombic
_space_group_IT_number 19
_space_group_name_Hall 'P 2ac 2ab'
_space_group_name_H-M_alt 'P 21 21 21'
_symmetry_space_group_name_Hall 'P 2ac 2ab'
_symmetry_space_group_name_H-M 'P 21 21 21'
_atom_sites_solution_hydrogens geom
_audit_creation_method SHELXL-2014/7
_cell_angle_alpha 90
_cell_angle_beta 90
_cell_angle_gamma 90
_cell_formula_units_Z 4
_cell_length_a 8.0726(5)
_cell_length_b 10.5040(6)
_cell_length_c 16.4544(11)
_cell_measurement_reflns_used 9300
_cell_measurement_temperature 200(2)
_cell_measurement_theta_max 29.46
_cell_measurement_theta_min 2.81
_cell_volume 1395.24(15)
_computing_cell_refinement 'Bruker SAINT'
_computing_data_collection 'Bruker APEX2'
_computing_data_reduction 'Bruker SAINT'
_computing_molecular_graphics 'Bruker SHELXTL'
_computing_publication_material 'Bruker SHELXTL'
_computing_structure_refinement 'SHELXL-2014/7 (Sheldrick, 2014)'
_computing_structure_solution 'SHELXS-97 (Sheldrick 2008)'
_diffrn_ambient_temperature 200(2)
_diffrn_measured_fraction_theta_full 0.993
_diffrn_measured_fraction_theta_max 0.995
_diffrn_measurement_device_type 'Bruker D8 VENTURE'
_diffrn_measurement_method '\f and \w scans'
_diffrn_radiation_type MoK\a
_diffrn_radiation_wavelength 0.71073
_diffrn_reflns_av_R_equivalents 0.0577
_diffrn_reflns_av_unetI/netI 0.0215
_diffrn_reflns_laue_measured_fraction_full 0.993
_diffrn_reflns_laue_measured_fraction_max 0.995
_diffrn_reflns_limit_h_max 11
_diffrn_reflns_limit_h_min -11
_diffrn_reflns_limit_k_max 14
_diffrn_reflns_limit_k_min -14
_diffrn_reflns_limit_l_max 23
_diffrn_reflns_limit_l_min -23
_diffrn_reflns_number 76211
_diffrn_reflns_point_group_measured_fraction_full 0.996
_diffrn_reflns_point_group_measured_fraction_max 0.995
_diffrn_reflns_theta_full 25.242
_diffrn_reflns_theta_max 30.105
_diffrn_reflns_theta_min 2.300
_diffrn_source microsource
_exptl_absorpt_coefficient_mu 0.070
_exptl_absorpt_correction_type multi-scan
_exptl_absorpt_process_details 'SADABS (Sheldrick, V2014/5)'
_exptl_crystal_colour colorless
_exptl_crystal_density_diffrn 1.182
_exptl_crystal_description platelet
_exptl_crystal_F_000 528
_exptl_crystal_size_max 0.300
_exptl_crystal_size_mid 0.160
_exptl_crystal_size_min 0.020
_exptl_transmission_factor_max 0.7460
_exptl_transmission_factor_min 0.6525
_refine_diff_density_max 0.200
_refine_diff_density_min -0.202
_refine_diff_density_rms 0.047
_refine_ls_abs_structure_details
; 
 Flack x determined using 1449 quotients [(I+)-(I-)]/[(I+)+(I-)] 
 (Parsons, Flack and Wagner, Acta Cryst. B69 (2013) 249-259). 
;
_refine_ls_extinction_method none
_refine_ls_goodness_of_fit_ref 1.077
_refine_ls_hydrogen_treatment constr
_refine_ls_matrix_type full
_refine_ls_number_parameters 173
_refine_ls_number_reflns 4093
_refine_ls_number_restraints 0
_refine_ls_restrained_S_all 1.077
_refine_ls_R_factor_all 0.0478
_refine_ls_R_factor_gt 0.0378
_refine_ls_shift/su_max 0.000
_refine_ls_shift/su_mean 0.000
_refine_ls_structure_factor_coef Fsqd
_refine_ls_weighting_details 'w=1/[\s^2^(Fo^2^)+(0.0546P)^2^+0.1459P] where P=(Fo^2^+2Fc^2^)/3'
_refine_ls_weighting_scheme calc
_refine_ls_wR_factor_gt 0.0934
_refine_ls_wR_factor_ref 0.0996
_reflns_Friedel_coverage 0.750
_reflns_friedel_fraction_full 0.999
_reflns_friedel_fraction_max 0.994
_reflns_number_gt 3647
_reflns_number_total 4093
_reflns_threshold_expression 'I > 2\s(I)'
_cod_data_source_file jo6b00169_si_001.cif
_cod_data_source_block pq449b_a
_cod_database_code 4031957
_shelx_shelxl_version_number 2014/7
_shelx_space_group_comment
; 
The symmetry employed for this shelxl refinement is uniquely defined 
by the following loop, which should always be used as a source of 
symmetry information in preference to the above space-group names. 
They are only intended as comments. 
;
_shelx_estimated_absorpt_t_min 0.979
_shelx_estimated_absorpt_t_max 0.999
_exptl_absorpt_special_details 'Blessing, Acta Cryst. (1995) A51, 33-38'

loop_
_space_group_symop_operation_xyz
'x, y, z'
'-x+1/2, -y, z+1/2'
'-x, y+1/2, -z+1/2'
'x+1/2, -y+1/2, -z'

loop_
_atom_site_label
_atom_site_type_symbol
_atom_site_fract_x
_atom_site_fract_y
_atom_site_fract_z
_atom_site_U_iso_or_equiv
_atom_site_adp_type
_atom_site_occupancy
_atom_site_site_symmetry_order
_atom_site_calc_flag
_atom_site_refinement_flags_posn
_atom_site_refinement_flags_adp
N1 N 0.45243(15) 0.61202(13) 0.76426(7) 0.0287(3) Uani 1 1 d . .
C2 C 0.63377(17) 0.62543(14) 0.77612(9) 0.0274(3) Uani 1 1 d . .
H2 H 0.6642 0.7144 0.7918 0.033 Uiso 1 1 calc R U
C3 C 0.65780(18) 0.60270(14) 0.68330(9) 0.0275(3) Uani 1 1 d . .
H3 H 0.6887 0.5120 0.6727 0.033 Uiso 1 1 calc R U
C4 C 0.46578(18) 0.62065(14) 0.67553(9) 0.0276(3) Uani 1 1 d . .
H4 H 0.4359 0.7072 0.6550 0.033 Uiso 1 1 calc R U
C5 C 0.3729(2) 0.51918(16) 0.63338(10) 0.0338(3) Uani 1 1 d . .
N6 N 0.3008(2) 0.43855(16) 0.60358(11) 0.0500(4) Uani 1 1 d . .
C7 C 0.76957(17) 0.69061(14) 0.63678(9) 0.0262(3) Uani 1 1 d . .
C8 C 0.75475(19) 0.82307(14) 0.64191(10) 0.0304(3) Uani 1 1 d . .
H8 H 0.6704 0.8595 0.6748 0.036 Uiso 1 1 calc R U
C9 C 0.8622(2) 0.90163(16) 0.59941(10) 0.0356(3) Uani 1 1 d . .
H9 H 0.8504 0.9914 0.6030 0.043 Uiso 1 1 calc R U
C10 C 0.9866(2) 0.84994(17) 0.55180(10) 0.0369(4) Uani 1 1 d . .
H10 H 1.0600 0.9041 0.5228 0.044 Uiso 1 1 calc R U
C11 C 1.0036(2) 0.71969(19) 0.54670(11) 0.0416(4) Uani 1 1 d . .
H11 H 1.0893 0.6838 0.5144 0.050 Uiso 1 1 calc R U
C12 C 0.8953(2) 0.64103(16) 0.58878(10) 0.0358(4) Uani 1 1 d . .
H12 H 0.9076 0.5513 0.5846 0.043 Uiso 1 1 calc R U
C13 C 0.33279(18) 0.67932(14) 0.80840(9) 0.0260(3) Uani 1 1 d . .
C14 C 0.17957(19) 0.70850(16) 0.77378(10) 0.0322(3) Uani 1 1 d . .
H14 H 0.1585 0.6885 0.7184 0.039 Uiso 1 1 calc R U
C15 C 0.05807(19) 0.76687(16) 0.82048(11) 0.0356(3) Uani 1 1 d . .
H15 H -0.0457 0.7873 0.7965 0.043 Uiso 1 1 calc R U
C16 C 0.0859(2) 0.79559(16) 0.90129(11) 0.0352(3) Uani 1 1 d . .
H16 H 0.0009 0.8328 0.9334 0.042 Uiso 1 1 calc R U
C17 C 0.2396(2) 0.76940(16) 0.93494(10) 0.0359(3) Uani 1 1 d . .
H17 H 0.2604 0.7903 0.9902 0.043 Uiso 1 1 calc R U
C18 C 0.36312(19) 0.71308(16) 0.88896(9) 0.0319(3) Uani 1 1 d . .
H18 H 0.4687 0.6974 0.9124 0.038 Uiso 1 1 calc R U
C19 C 0.7124(2) 0.52913(18) 0.83243(11) 0.0405(4) Uani 1 1 d . .
H19A H 0.6823 0.4430 0.8149 0.061 Uiso 1 1 calc R U
H19B H 0.6728 0.5433 0.8880 0.061 Uiso 1 1 calc R U
H19C H 0.8331 0.5387 0.8309 0.061 Uiso 1 1 calc R U

loop_
_atom_site_aniso_label
_atom_site_aniso_U_11
_atom_site_aniso_U_22
_atom_site_aniso_U_33
_atom_site_aniso_U_23
_atom_site_aniso_U_13
_atom_site_aniso_U_12
N1 0.0225(5) 0.0386(7) 0.0249(6) -0.0019(5) -0.0014(5) -0.0012(5)
C2 0.0218(6) 0.0323(7) 0.0281(7) 0.0010(6) -0.0007(5) -0.0003(5)
C3 0.0244(6) 0.0283(6) 0.0300(7) -0.0016(6) 0.0016(5) -0.0016(5)
C4 0.0255(7) 0.0323(7) 0.0251(6) -0.0027(6) -0.0007(5) -0.0045(5)
C5 0.0306(7) 0.0399(8) 0.0310(7) -0.0030(6) 0.0022(6) -0.0061(6)
N6 0.0439(8) 0.0556(10) 0.0505(9) -0.0133(8) -0.0014(8) -0.0165(7)
C7 0.0244(6) 0.0290(7) 0.0252(6) -0.0019(5) -0.0006(5) -0.0017(5)
C8 0.0268(7) 0.0304(7) 0.0340(8) -0.0043(6) 0.0023(6) 0.0004(6)
C9 0.0380(8) 0.0319(7) 0.0368(8) -0.0001(6) -0.0022(7) -0.0049(6)
C10 0.0344(8) 0.0454(9) 0.0309(8) 0.0042(7) 0.0021(6) -0.0093(7)
C11 0.0379(9) 0.0509(10) 0.0361(8) -0.0004(7) 0.0136(7) 0.0032(8)
C12 0.0382(8) 0.0335(7) 0.0356(8) -0.0029(6) 0.0092(7) 0.0038(6)
C13 0.0225(6) 0.0299(6) 0.0256(7) 0.0028(5) -0.0002(5) -0.0033(5)
C14 0.0248(7) 0.0420(8) 0.0298(7) 0.0032(6) -0.0029(5) -0.0035(6)
C15 0.0217(6) 0.0415(8) 0.0435(8) 0.0082(7) 0.0002(6) -0.0004(6)
C16 0.0312(7) 0.0339(7) 0.0406(8) 0.0052(7) 0.0099(7) 0.0022(6)
C17 0.0396(8) 0.0397(8) 0.0284(7) 0.0004(6) 0.0027(6) 0.0026(7)
C18 0.0285(7) 0.0401(8) 0.0271(7) 0.0008(6) -0.0025(6) 0.0026(6)
C19 0.0361(9) 0.0457(9) 0.0396(9) 0.0086(7) -0.0044(7) 0.0088(7)

loop_
_atom_type_symbol
_atom_type_description
_atom_type_scat_dispersion_real
_atom_type_scat_dispersion_imag
_atom_type_scat_source
C C 0.0033 0.0016 'International Tables Vol C Tables 4.2.6.8 and 6.1.1.4'
H H 0.0000 0.0000 'International Tables Vol C Tables 4.2.6.8 and 6.1.1.4'
N N 0.0061 0.0033 'International Tables Vol C Tables 4.2.6.8 and 6.1.1.4'

loop_
_geom_angle_atom_site_label_1
_geom_angle_atom_site_label_2
_geom_angle_atom_site_label_3
_geom_angle
C13 N1 C4 122.40(12)
C13 N1 C2 124.37(12)
C4 N1 C2 93.02(11)
N1 C2 C19 115.57(13)
N1 C2 C3 88.81(10)
C19 C2 C3 116.49(13)
N1 C2 H2 111.4
C19 C2 H2 111.4
C3 C2 H2 111.4
C7 C3 C2 118.72(12)
C7 C3 C4 118.63(12)
C2 C3 C4 86.47(10)
C7 C3 H3 110.3
C2 C3 H3 110.3
C4 C3 H3 110.3
N1 C4 C5 112.69(13)
N1 C4 C3 89.09(11)
C5 C4 C3 116.99(13)
N1 C4 H4 112.1
C5 C4 H4 112.1
C3 C4 H4 112.1
N6 C5 C4 177.43(19)
C12 C7 C8 118.04(14)
C12 C7 C3 119.95(14)
C8 C7 C3 121.98(13)
C9 C8 C7 120.53(14)
C9 C8 H8 119.7
C7 C8 H8 119.7
C10 C9 C8 120.38(15)
C10 C9 H9 119.8
C8 C9 H9 119.8
C11 C10 C9 119.75(15)
C11 C10 H10 120.1
C9 C10 H10 120.1
C10 C11 C12 119.88(16)
C10 C11 H11 120.1
C12 C11 H11 120.1
C7 C12 C11 121.42(16)
C7 C12 H12 119.3
C11 C12 H12 119.3
C18 C13 C14 119.20(14)
C18 C13 N1 120.04(13)
C14 C13 N1 120.70(13)
C15 C14 C13 119.80(15)
C15 C14 H14 120.1
C13 C14 H14 120.1
C16 C15 C14 120.92(15)
C16 C15 H15 119.5
C14 C15 H15 119.5
C15 C16 C17 119.13(15)
C15 C16 H16 120.4
C17 C16 H16 120.4
C18 C17 C16 120.74(15)
C18 C17 H17 119.6
C16 C17 H17 119.6
C17 C18 C13 120.12(14)
C17 C18 H18 119.9
C13 C18 H18 119.9
C2 C19 H19A 109.5
C2 C19 H19B 109.5
H19A C19 H19B 109.5
C2 C19 H19C 109.5
H19A C19 H19C 109.5
H19B C19 H19C 109.5

loop_
_geom_bond_atom_site_label_1
_geom_bond_atom_site_label_2
_geom_bond_distance
N1 C13 1.400(2)
N1 C4 1.4668(19)
N1 C2 1.4836(18)
C2 C19 1.511(2)
C2 C3 1.558(2)
C2 H2 1.0000
C3 C7 1.501(2)
C3 C4 1.567(2)
C3 H3 1.0000
C4 C5 1.476(2)
C4 H4 1.0000
C5 N6 1.139(2)
C7 C12 1.388(2)
C7 C8 1.399(2)
C8 C9 1.387(2)
C8 H8 0.9500
C9 C10 1.385(2)
C9 H9 0.9500
C10 C11 1.377(3)
C10 H10 0.9500
C11 C12 1.388(2)
C11 H11 0.9500
C12 H12 0.9500
C13 C18 1.394(2)
C13 C14 1.396(2)
C14 C15 1.389(2)
C14 H14 0.9500
C15 C16 1.382(3)
C15 H15 0.9500
C16 C17 1.386(2)
C16 H16 0.9500
C17 C18 1.385(2)
C17 H17 0.9500
C18 H18 0.9500
C19 H19A 0.9800
C19 H19B 0.9800
C19 H19C 0.9800
